data_7018231
loop_
_publ_author_name
'Knight, Fergus R.'
'Athukorala Arachchige, Kasun S.'
'Randall, Rebecca A. M.'
'B\"uhl, Michael'
'Slawin, Alexandra M. Z.'
'Woollins, J. Derek'

_publ_section_title
;
 Exploring hypervalency and three-centre, four-electron bonding
 interactions: Reactions of acenaphthene chalcogen donors and dihalogen
 acceptors.
;
_journal_issue 11
_journal_name_full 'Dalton transactions (Cambridge, England : 2003)'
_journal_page_first 3154
_journal_page_last 3165
_journal_paper_doi 10.1039/c2dt12031c
_journal_volume 41
_journal_year 2012
_chemical_formula_moiety 'C18 H13 Br I2 Te'
_chemical_formula_sum 'C18 H13 Br I2 Te'
_chemical_formula_weight 690.61
_space_group_IT_number 15
_symmetry_cell_setting monoclinic
_symmetry_Int_Tables_number 15
_symmetry_space_group_name_Hall '-C 2yc'
_symmetry_space_group_name_H-M 'C 1 2/c 1'
_atom_sites_solution_hydrogens geom
_atom_sites_solution_primary direct
_atom_sites_solution_secondary difmap
_cell_angle_alpha 90.0000
_cell_angle_beta 105.281(5)
_cell_angle_gamma 90.0000
_cell_formula_units_Z 8
_cell_length_a 26.071(7)
_cell_length_b 9.378(2)
_cell_length_c 15.682(4)
_cell_measurement_reflns_used 7604
_cell_measurement_temperature 125
_cell_measurement_theta_max 26.37
_cell_measurement_theta_min 1.35
_cell_volume 3698.6(16)
_computing_cell_refinement 'CrystalClear-SM Expert 2.0 r5'
_computing_data_collection 'CrystalClear-SM Expert 2.0 r5 (Rigaku, 2010)'
_computing_data_reduction 'CrystalClear-SM Expert 2.0 r5'
_computing_molecular_graphics 'CrystalStructure 4.0'
_computing_publication_material 'CrystalStructure 4.0 (Rigaku, 2010)'
_computing_structure_refinement 'SHELXL97 (Sheldrick, 1997)'
_computing_structure_solution 'SHELXS97 (Sheldrick, 1997)'
_diffrn_ambient_temperature 125
_diffrn_detector_area_resol_mean 28.944
_diffrn_measured_fraction_theta_full 0.985
_diffrn_measured_fraction_theta_max 0.985
_diffrn_measurement_device_type 'Rigaku Saturn724 CCD'
_diffrn_measurement_method \w
_diffrn_radiation_type 'Mo K\a'
_diffrn_radiation_wavelength 0.71075
_diffrn_reflns_av_R_equivalents 0.0415
_diffrn_reflns_limit_h_max 31
_diffrn_reflns_limit_h_min -32
_diffrn_reflns_limit_k_max 11
_diffrn_reflns_limit_k_min -11
_diffrn_reflns_limit_l_max 19
_diffrn_reflns_limit_l_min -15
_diffrn_reflns_number 15059
_diffrn_reflns_theta_full 26.37
_diffrn_reflns_theta_max 26.37
_diffrn_standards_number 0
_exptl_absorpt_coefficient_mu 7.111
_exptl_absorpt_correction_T_max 0.808
_exptl_absorpt_correction_T_min 0.418
_exptl_absorpt_correction_type multi-scan
_exptl_absorpt_process_details 'Jacobson, R. (1998) Private communication'
_exptl_crystal_colour orange/Red
_exptl_crystal_density_diffrn 2.480
_exptl_crystal_density_method 'not measured'
_exptl_crystal_description platelet
_exptl_crystal_F_000 2512.00
_exptl_crystal_size_max 0.24
_exptl_crystal_size_mid 0.06
_exptl_crystal_size_min 0.03
_refine_diff_density_max 2.670
_refine_diff_density_min -2.880
_refine_ls_extinction_method none
_refine_ls_goodness_of_fit_ref 1.267
_refine_ls_hydrogen_treatment constr
_refine_ls_number_parameters 199
_refine_ls_number_reflns 3729
_refine_ls_number_restraints 0
_refine_ls_R_factor_all 0.0468
_refine_ls_R_factor_gt 0.0379
_refine_ls_shift/su_max 0.001
_refine_ls_structure_factor_coef Fsqd
_refine_ls_weighting_details 'w = 1/[\s^2^(Fo^2^)+(0.0954P)^2^+2.6044P] where P=(Fo^2^+2Fc^2^)/3'
_refine_ls_weighting_scheme calc
_refine_ls_wR_factor_ref 0.1490
_reflns_number_gt 3559
_reflns_number_total 3967
_reflns_threshold_expression F^2^>2.0\s(F^2^)
_cod_data_source_file c2dt12031c.txt
_cod_data_source_block '_Ferg78-4'
_cod_original_cell_volume 3698.4(16)
_cod_database_code 7018231

loop_
_symmetry_equiv_pos_site_id
_symmetry_equiv_pos_as_xyz
1 +X,+Y,+Z
2 -X,+Y,1/2-Z
3 -X,-Y,-Z
4 +X,-Y,1/2+Z
5 1/2+X,1/2+Y,+Z
6 1/2-X,1/2+Y,1/2-Z
7 1/2-X,1/2-Y,-Z
8 1/2+X,1/2-Y,1/2+Z

loop_
_atom_site_label
_atom_site_type_symbol
_atom_site_fract_x
_atom_site_fract_y
_atom_site_fract_z
_atom_site_U_iso_or_equiv
_atom_site_adp_type
_atom_site_occupancy
_atom_site_symmetry_multiplicity
_atom_site_calc_flag
_atom_site_refinement_flags
I(1) I 0.275619(15) 0.33761(4) 0.21498(3) 0.02555(17) Uani 1.00 8 d .
I(2) I 0.073242(15) 0.07095(4) 0.22310(3) 0.02691(17) Uani 1.00 8 d .
Te(1) Te 0.172315(14) 0.21800(4) 0.22536(2) 0.01843(17) Uani 1.00 8 d .
Br(1) Br 0.15460(3) 0.10333(7) 0.02717(4) 0.0343(2) Uani 1.00 8 d .
C(1) C 0.1282(2) 0.3853(6) 0.1467(4) 0.0196(11) Uani 1.00 8 d .
C(2) C 0.1177(2) 0.5051(6) 0.1914(4) 0.0221(12) Uani 1.00 8 d .
C(3) C 0.0887(3) 0.6249(6) 0.1477(4) 0.0248(12) Uani 1.00 8 d .
C(4) C 0.0685(2) 0.6187(6) 0.0581(4) 0.0217(11) Uani 1.00 8 d .
C(5) C 0.0776(2) 0.4967(6) 0.0117(4) 0.0205(11) Uani 1.00 8 d .
C(6) C 0.0545(2) 0.5102(7) -0.0800(4) 0.0256(13) Uani 1.00 8 d .
C(7) C 0.0598(3) 0.4012(8) -0.1350(4) 0.0298(14) Uani 1.00 8 d .
C(8) C 0.0894(3) 0.2803(8) -0.0989(5) 0.0312(14) Uani 1.00 8 d .
C(9) C 0.1130(2) 0.2697(7) -0.0088(4) 0.0244(13) Uani 1.00 8 d .
C(10) C 0.1080(2) 0.3762(6) 0.0523(4) 0.0180(11) Uani 1.00 8 d .
C(11) C 0.0367(3) 0.7268(7) -0.0079(5) 0.0306(14) Uani 1.00 8 d .
C(12) C 0.0262(3) 0.6519(7) -0.0980(4) 0.0281(13) Uani 1.00 8 d .
C(13) C 0.1823(2) 0.3070(6) 0.3549(4) 0.0196(11) Uani 1.00 8 d .
C(14) C 0.2057(2) 0.4391(6) 0.3789(4) 0.0225(12) Uani 1.00 8 d .
C(15) C 0.2138(2) 0.4835(6) 0.4664(4) 0.0249(12) Uani 1.00 8 d .
C(16) C 0.2009(2) 0.3957(7) 0.5282(4) 0.0276(13) Uani 1.00 8 d .
C(17) C 0.1782(3) 0.2631(7) 0.5034(4) 0.0247(12) Uani 1.00 8 d .
C(18) C 0.1681(3) 0.2185(6) 0.4173(4) 0.0244(13) Uani 1.00 8 d .
H(2) H 0.1304 0.5072 0.2540 0.027 Uiso 1.00 8 calc R
H(3) H 0.0836 0.7069 0.1800 0.030 Uiso 1.00 8 calc R
H(7) H 0.0436 0.4072 -0.1967 0.036 Uiso 1.00 8 calc R
H(8) H 0.0933 0.2045 -0.1368 0.037 Uiso 1.00 8 calc R
H(11A) H 0.0573 0.8156 -0.0074 0.037 Uiso 1.00 8 calc R
H(11B) H 0.0028 0.7506 0.0062 0.037 Uiso 1.00 8 calc R
H(12A) H -0.0124 0.6377 -0.1238 0.034 Uiso 1.00 8 calc R
H(12B) H 0.0405 0.7092 -0.1396 0.034 Uiso 1.00 8 calc R
H(14) H 0.2159 0.4979 0.3368 0.027 Uiso 1.00 8 calc R
H(15) H 0.2284 0.5753 0.4836 0.030 Uiso 1.00 8 calc R
H(16) H 0.2076 0.4261 0.5879 0.033 Uiso 1.00 8 calc R
H(17) H 0.1697 0.2027 0.5464 0.030 Uiso 1.00 8 calc R
H(18) H 0.1516 0.1289 0.4000 0.029 Uiso 1.00 8 calc R

loop_
_atom_site_aniso_label
_atom_site_aniso_U_11
_atom_site_aniso_U_22
_atom_site_aniso_U_33
_atom_site_aniso_U_12
_atom_site_aniso_U_13
_atom_site_aniso_U_23
I(1) 0.0246(3) 0.0222(3) 0.0296(3) -0.00069(13) 0.00676(19) -0.00029(15)
I(2) 0.0243(3) 0.0220(3) 0.0321(3) -0.00234(14) 0.00332(19) 0.00128(16)
Te(1) 0.0207(3) 0.0144(3) 0.0186(3) 0.00192(12) 0.00223(18) 0.00116(13)
Br(1) 0.0440(4) 0.0278(4) 0.0280(4) 0.0128(3) 0.0038(3) -0.0091(3)
C(1) 0.016(2) 0.019(3) 0.021(3) 0.003(2) 0.001(2) 0.005(2)
C(2) 0.026(3) 0.021(3) 0.017(3) 0.004(2) 0.002(2) 0.004(2)
C(3) 0.029(3) 0.018(3) 0.027(3) 0.002(2) 0.006(3) 0.004(2)
C(4) 0.026(3) 0.016(3) 0.023(3) 0.003(2) 0.008(2) 0.008(2)
C(5) 0.018(3) 0.025(3) 0.020(3) 0.001(2) 0.007(2) 0.006(2)
C(6) 0.023(3) 0.032(3) 0.019(3) 0.001(2) 0.002(2) 0.009(3)
C(7) 0.029(3) 0.045(4) 0.014(3) 0.001(3) 0.003(2) 0.005(3)
C(8) 0.029(3) 0.039(4) 0.024(3) -0.001(3) 0.005(3) -0.011(3)
C(9) 0.026(3) 0.027(3) 0.022(3) 0.000(2) 0.009(2) 0.000(2)
C(10) 0.019(3) 0.016(3) 0.018(3) -0.002(2) 0.004(2) 0.002(2)
C(11) 0.032(3) 0.027(3) 0.031(3) 0.008(3) 0.004(3) 0.012(3)
C(12) 0.023(3) 0.034(3) 0.026(3) 0.005(2) 0.005(3) 0.012(3)
C(13) 0.024(3) 0.019(3) 0.013(3) 0.001(2) 0.000(2) 0.001(2)
C(14) 0.020(3) 0.021(3) 0.023(3) 0.006(2) -0.000(2) 0.002(2)
C(15) 0.025(3) 0.018(3) 0.030(3) 0.002(2) 0.004(2) -0.006(2)
C(16) 0.023(3) 0.035(3) 0.024(3) 0.006(3) 0.004(2) -0.004(3)
C(17) 0.028(3) 0.024(3) 0.023(3) 0.007(2) 0.009(2) 0.004(2)
C(18) 0.031(3) 0.019(3) 0.023(3) 0.005(2) 0.006(3) 0.000(2)

loop_
_atom_type_symbol
_atom_type_description
_atom_type_scat_dispersion_real
_atom_type_scat_dispersion_imag
_atom_type_scat_source
C C 0.003 0.002
;
International Tables for Crystallography
(1992, Vol. C, Tables 4.2.6.8 and 6.1.1.4)
;
H H 0.000 0.000
;
International Tables for Crystallography
(1992, Vol. C, Table 6.1.1.4)
;
Br Br -0.290 2.459
;
International Tables for Crystallography
(1992, Vol. C, Tables 4.2.6.8 and 6.1.1.4)
;
I I -0.474 1.812
;
International Tables for Crystallography
(1992, Vol. C, Tables 4.2.6.8 and 6.1.1.4)
;
Te Te -0.531 1.675
;
International Tables for Crystallography
(1992, Vol. C, Tables 4.2.6.8 and 6.1.1.4)
;

loop_
_geom_angle_atom_site_label_1
_geom_angle_atom_site_label_2
_geom_angle_atom_site_label_3
_geom_angle
_geom_angle_publ_flag
I(1) Te(1) I(2) 173.039(19) yes
I(1) Te(1) C(1) 92.81(16) yes
I(1) Te(1) C(13) 91.14(16) yes
I(2) Te(1) C(1) 90.00(16) yes
I(2) Te(1) C(13) 94.65(16) yes
C(1) Te(1) C(13) 100.0(2) yes
Te(1) C(1) C(2) 116.8(4) yes
Te(1) C(1) C(10) 123.2(4) yes
C(2) C(1) C(10) 120.0(5) yes
C(1) C(2) C(3) 123.0(5) yes
C(2) C(3) C(4) 118.3(6) yes
C(3) C(4) C(5) 119.6(5) yes
C(3) C(4) C(11) 131.5(6) yes
C(5) C(4) C(11) 108.9(5) yes
C(4) C(5) C(6) 111.7(5) yes
C(4) C(5) C(10) 124.0(5) yes
C(6) C(5) C(10) 124.2(6) yes
C(5) C(6) C(7) 119.3(6) yes
C(5) C(6) C(12) 109.0(5) yes
C(7) C(6) C(12) 131.7(6) yes
C(6) C(7) C(8) 119.0(6) yes
C(7) C(8) C(9) 121.1(6) yes
Br(1) C(9) C(8) 115.2(5) yes
Br(1) C(9) C(10) 121.8(4) yes
C(8) C(9) C(10) 123.0(6) yes
C(1) C(10) C(5) 114.9(5) yes
C(1) C(10) C(9) 131.8(5) yes
C(5) C(10) C(9) 113.3(5) yes
C(4) C(11) C(12) 104.6(5) yes
C(6) C(12) C(11) 105.7(5) yes
Te(1) C(13) C(14) 122.6(5) yes
Te(1) C(13) C(18) 116.2(4) yes
C(14) C(13) C(18) 121.0(5) yes
C(13) C(14) C(15) 118.4(6) yes
C(14) C(15) C(16) 120.7(6) yes
C(15) C(16) C(17) 120.2(6) yes
C(16) C(17) C(18) 120.5(6) yes
C(13) C(18) C(17) 119.2(5) yes
C(1) C(2) H(2) 118.493 yes
C(3) C(2) H(2) 118.489 yes
C(2) C(3) H(3) 120.871 yes
C(4) C(3) H(3) 120.862 yes
C(6) C(7) H(7) 120.477 yes
C(8) C(7) H(7) 120.481 yes
C(7) C(8) H(8) 119.435 yes
C(9) C(8) H(8) 119.438 yes
C(4) C(11) H(11A) 110.824 yes
C(4) C(11) H(11B) 110.830 yes
C(12) C(11) H(11A) 110.832 yes
C(12) C(11) H(11B) 110.832 yes
H(11A) C(11) H(11B) 108.893 yes
C(6) C(12) H(12A) 110.600 yes
C(6) C(12) H(12B) 110.585 yes
C(11) C(12) H(12A) 110.591 yes
C(11) C(12) H(12B) 110.590 yes
H(12A) C(12) H(12B) 108.728 yes
C(13) C(14) H(14) 120.807 yes
C(15) C(14) H(14) 120.813 yes
C(14) C(15) H(15) 119.643 yes
C(16) C(15) H(15) 119.647 yes
C(15) C(16) H(16) 119.918 yes
C(17) C(16) H(16) 119.916 yes
C(16) C(17) H(17) 119.772 yes
C(18) C(17) H(17) 119.775 yes
C(13) C(18) H(18) 120.398 yes
C(17) C(18) H(18) 120.394 yes

loop_
_geom_bond_atom_site_label_1
_geom_bond_atom_site_label_2
_geom_bond_distance
_geom_bond_publ_flag
I(1) Te(1) 2.9613(8) yes
I(2) Te(1) 2.9199(8) yes
Te(1) C(1) 2.135(5) yes
Te(1) C(13) 2.147(6) yes
Br(1) C(9) 1.900(6) yes
C(1) C(2) 1.389(9) yes
C(1) C(10) 1.436(8) yes
C(2) C(3) 1.424(8) yes
C(3) C(4) 1.365(9) yes
C(4) C(5) 1.409(9) yes
C(4) C(11) 1.528(8) yes
C(5) C(6) 1.410(8) yes
C(5) C(10) 1.431(8) yes
C(6) C(7) 1.367(10) yes
C(6) C(12) 1.510(9) yes
C(7) C(8) 1.403(9) yes
C(8) C(9) 1.389(9) yes
C(9) C(10) 1.412(9) yes
C(11) C(12) 1.537(10) yes
C(13) C(14) 1.389(8) yes
C(13) C(18) 1.405(9) yes
C(14) C(15) 1.396(9) yes
C(15) C(16) 1.379(10) yes
C(16) C(17) 1.389(9) yes
C(17) C(18) 1.371(9) yes
C(2) H(2) 0.950 yes
C(3) H(3) 0.950 yes
C(7) H(7) 0.950 yes
C(8) H(8) 0.950 yes
C(11) H(11A) 0.990 yes
C(11) H(11B) 0.990 yes
C(12) H(12A) 0.990 yes
C(12) H(12B) 0.990 yes
C(14) H(14) 0.950 yes
C(15) H(15) 0.950 yes
C(16) H(16) 0.950 yes
C(17) H(17) 0.950 yes
C(18) H(18) 0.950 yes

loop_
_geom_contact_atom_site_label_1
_geom_contact_atom_site_label_2
_geom_contact_distance
_geom_contact_publ_flag
_geom_contact_site_symmetry_2
Te(1) Br(1) 3.2050(11) yes .
Br(1) C(1) 3.414(6) yes .
C(1) C(4) 2.829(8) yes .
C(2) C(5) 2.737(8) yes .
C(2) C(13) 3.253(8) yes .
C(2) C(14) 3.276(8) yes .
C(3) C(10) 2.885(9) yes .
C(5) C(8) 2.738(10) yes .
C(6) C(9) 2.785(9) yes .
C(7) C(10) 2.884(8) yes .
C(13) C(16) 2.761(9) yes .
C(14) C(17) 2.790(9) yes .
C(15) C(18) 2.776(8) yes .
Br(1) C(15) 3.587(7) yes 6_545
Br(1) C(17) 3.528(6) yes 4_554
Br(1) C(18) 3.538(6) yes 4_554
C(2) C(7) 3.554(10) yes 4_565
C(4) C(6) 3.528(9) yes 3_565
C(4) C(17) 3.383(10) yes 4_564
C(5) C(16) 3.315(9) yes 4_564
C(5) C(17) 3.487(9) yes 4_564
C(6) C(4) 3.528(9) yes 3_565
C(7) C(2) 3.554(10) yes 4_564
C(9) C(15) 3.599(9) yes 4_564
C(10) C(16) 3.326(9) yes 4_564
C(15) Br(1) 3.587(7) yes 6_555
C(15) C(9) 3.599(9) yes 4_565
C(15) C(17) 3.577(9) yes 7_556
C(16) C(5) 3.315(9) yes 4_565
C(16) C(10) 3.326(9) yes 4_565
C(16) C(18) 3.465(9) yes 7_556
C(17) Br(1) 3.528(6) yes 4_555
C(17) C(4) 3.383(10) yes 4_565
C(17) C(5) 3.487(9) yes 4_565
C(17) C(15) 3.577(9) yes 7_556
C(18) Br(1) 3.538(6) yes 4_555
C(18) C(16) 3.465(9) yes 7_556
I(1) H(14) 3.1475 yes .
I(2) H(18) 3.0291 yes .
Te(1) H(2) 3.0016 yes .
Te(1) H(14) 3.1917 yes .
Te(1) H(18) 3.0448 yes .
Br(1) H(8) 2.8107 yes .
C(1) H(3) 3.3232 yes .
C(1) H(14) 3.4114 yes .
C(2) H(14) 2.9463 yes .
C(3) H(11A) 2.9552 yes .
C(3) H(11B) 2.9516 yes .
C(4) H(2) 3.2431 yes .
C(4) H(12A) 3.0731 yes .
C(4) H(12B) 3.1104 yes .
C(5) H(3) 3.2651 yes .
C(5) H(7) 3.2616 yes .
C(5) H(11A) 3.0378 yes .
C(5) H(11B) 3.0638 yes .
C(5) H(12A) 3.0217 yes .
C(5) H(12B) 3.0536 yes .
C(6) H(8) 3.2422 yes .
C(6) H(11A) 3.0754 yes .
C(6) H(11B) 3.1121 yes .
C(7) H(12A) 2.9425 yes .
C(7) H(12B) 2.9293 yes .
C(9) H(7) 3.2873 yes .
C(10) H(2) 3.2986 yes .
C(10) H(8) 3.3070 yes .
C(11) H(3) 2.8833 yes .
C(12) H(7) 2.8697 yes .
C(13) H(2) 2.5939 yes .
C(13) H(15) 3.2509 yes .
C(13) H(17) 3.2555 yes .
C(14) H(2) 2.4637 yes .
C(14) H(16) 3.2673 yes .
C(14) H(18) 3.2872 yes .
C(15) H(2) 3.4724 yes .
C(15) H(17) 3.2538 yes .
C(16) H(14) 3.2702 yes .
C(16) H(18) 3.2551 yes .
C(17) H(15) 3.2543 yes .
C(18) H(14) 3.2920 yes .
C(18) H(16) 3.2496 yes .
H(2) H(3) 2.3655 yes .
H(2) H(14) 2.2663 yes .
H(3) H(11A) 3.0137 yes .
H(3) H(11B) 3.0017 yes .
H(7) H(8) 2.3522 yes .
H(7) H(12A) 2.9978 yes .
H(7) H(12B) 2.9777 yes .
H(11A) H(12A) 2.7690 yes .
H(11A) H(12B) 2.2376 yes .
H(11B) H(12A) 2.2374 yes .
H(11B) H(12B) 2.7430 yes .
H(14) H(15) 2.3526 yes .
H(15) H(16) 2.3228 yes .
H(16) H(17) 2.3342 yes .
H(17) H(18) 2.3234 yes .
I(1) H(14) 3.3098 yes 6_545
I(1) H(16) 3.1879 yes 4_564
I(2) H(3) 3.5043 yes 1_545
I(2) H(8) 3.3415 yes 4_555
I(2) H(12A) 3.3331 yes 3_565
I(2) H(12B) 3.5650 yes 3_565
I(2) H(12B) 3.2536 yes 4_565
Br(1) H(15) 3.1113 yes 6_545
Br(1) H(17) 2.9018 yes 4_554
Br(1) H(18) 2.9400 yes 4_554
C(1) H(12A) 2.9539 yes 3_565
C(1) H(16) 3.0439 yes 4_564
C(2) H(7) 3.0450 yes 4_565
C(2) H(12A) 2.9866 yes 3_565
C(2) H(16) 3.2476 yes 4_564
C(3) H(7) 2.9906 yes 4_565
C(3) H(12A) 3.1259 yes 3_565
C(3) H(16) 3.4983 yes 4_564
C(3) H(17) 3.3707 yes 4_564
C(4) H(12A) 3.1266 yes 3_565
C(4) H(16) 3.5565 yes 4_564
C(4) H(17) 3.1708 yes 4_564
C(5) H(11B) 3.0884 yes 3_565
C(5) H(12A) 3.0238 yes 3_565
C(5) H(16) 3.3628 yes 4_564
C(6) H(11B) 3.2355 yes 3_565
C(7) H(2) 2.9743 yes 4_564
C(7) H(3) 3.2839 yes 4_564
C(7) H(7) 3.2387 yes 2_554
C(7) H(11B) 3.2412 yes 3_565
C(8) H(2) 3.4254 yes 4_564
C(8) H(3) 3.4325 yes 4_564
C(8) H(11B) 3.1332 yes 3_565
C(9) H(11B) 3.0352 yes 3_565
C(9) H(15) 3.3718 yes 4_564
C(10) H(11B) 3.0346 yes 3_565
C(10) H(12A) 2.9948 yes 3_565
C(10) H(16) 3.1182 yes 4_564
C(11) H(17) 3.4105 yes 4_564
C(13) H(16) 3.5312 yes 7_556
C(14) H(17) 3.4203 yes 7_556
C(15) H(17) 3.5554 yes 7_556
C(17) H(11A) 3.1981 yes 4_565
C(18) H(11A) 3.4104 yes 4_565
C(18) H(12B) 3.2791 yes 4_565
C(18) H(16) 3.5351 yes 7_556
H(2) C(7) 2.9743 yes 4_565
H(2) C(8) 3.4254 yes 4_565
H(2) H(7) 2.6982 yes 4_565
H(2) H(8) 3.4706 yes 4_565
H(2) H(12A) 3.4883 yes 3_565
H(3) I(2) 3.5043 yes 1_565
H(3) C(7) 3.2839 yes 4_565
H(3) C(8) 3.4325 yes 4_565
H(3) H(7) 3.5602 yes 3_565
H(3) H(7) 2.6523 yes 4_565
H(3) H(8) 2.9360 yes 4_565
H(3) H(17) 3.5532 yes 4_564
H(7) C(2) 3.0450 yes 4_564
H(7) C(3) 2.9906 yes 4_564
H(7) C(7) 3.2387 yes 2_554
H(7) H(2) 2.6982 yes 4_564
H(7) H(3) 3.5602 yes 3_565
H(7) H(3) 2.6523 yes 4_564
H(7) H(7) 2.4423 yes 2_554
H(7) H(12A) 3.4716 yes 2_554
H(8) I(2) 3.3415 yes 4_554
H(8) H(2) 3.4706 yes 4_564
H(8) H(3) 2.9360 yes 4_564
H(8) H(18) 3.4573 yes 4_554
H(11A) C(17) 3.1981 yes 4_564
H(11A) C(18) 3.4104 yes 4_564
H(11A) H(17) 2.8323 yes 4_564
H(11A) H(18) 3.2096 yes 4_564
H(11B) C(5) 3.0884 yes 3_565
H(11B) C(6) 3.2355 yes 3_565
H(11B) C(7) 3.2412 yes 3_565
H(11B) C(8) 3.1332 yes 3_565
H(11B) C(9) 3.0352 yes 3_565
H(11B) C(10) 3.0346 yes 3_565
H(12A) I(2) 3.3331 yes 3_565
H(12A) C(1) 2.9539 yes 3_565
H(12A) C(2) 2.9866 yes 3_565
H(12A) C(3) 3.1259 yes 3_565
H(12A) C(4) 3.1266 yes 3_565
H(12A) C(5) 3.0238 yes 3_565
H(12A) C(10) 2.9948 yes 3_565
H(12A) H(2) 3.4883 yes 3_565
H(12A) H(7) 3.4716 yes 2_554
H(12B) I(2) 3.5650 yes 3_565
H(12B) I(2) 3.2536 yes 4_564
H(12B) C(18) 3.2791 yes 4_564
H(12B) H(12B) 3.5485 yes 2_554
H(12B) H(18) 3.1831 yes 4_564
H(14) I(1) 3.3098 yes 6_555
H(14) H(17) 3.5940 yes 7_556
H(15) Br(1) 3.1113 yes 6_555
H(15) C(9) 3.3718 yes 4_565
H(15) H(15) 3.4601 yes 7_566
H(16) I(1) 3.1879 yes 4_565
H(16) C(1) 3.0439 yes 4_565
H(16) C(2) 3.2476 yes 4_565
H(16) C(3) 3.4983 yes 4_565
H(16) C(4) 3.5565 yes 4_565
H(16) C(5) 3.3628 yes 4_565
H(16) C(10) 3.1182 yes 4_565
H(16) C(13) 3.5312 yes 7_556
H(16) C(18) 3.5351 yes 7_556
H(17) Br(1) 2.9018 yes 4_555
H(17) C(3) 3.3707 yes 4_565
H(17) C(4) 3.1708 yes 4_565
H(17) C(11) 3.4105 yes 4_565
H(17) C(14) 3.4203 yes 7_556
H(17) C(15) 3.5554 yes 7_556
H(17) H(3) 3.5532 yes 4_565
H(17) H(11A) 2.8323 yes 4_565
H(17) H(14) 3.5940 yes 7_556
H(18) Br(1) 2.9400 yes 4_555
H(18) H(8) 3.4573 yes 4_555
H(18) H(11A) 3.2096 yes 4_565
H(18) H(12B) 3.1831 yes 4_565

loop_
_geom_torsion_atom_site_label_1
_geom_torsion_atom_site_label_2
_geom_torsion_atom_site_label_3
_geom_torsion_atom_site_label_4
_geom_torsion
_geom_torsion_publ_flag
I(1) Te(1) C(1) C(2) -90.2(4) no
I(1) Te(1) C(1) C(10) 92.1(4) no
I(1) Te(1) C(13) C(14) 36.8(4) no
I(1) Te(1) C(13) C(18) -137.7(3) no
I(2) Te(1) C(1) C(2) 96.2(4) no
I(2) Te(1) C(1) C(10) -81.5(4) no
I(2) Te(1) C(13) C(14) -147.1(4) no
I(2) Te(1) C(13) C(18) 38.4(3) no
C(1) Te(1) C(13) C(14) -56.2(4) no
C(1) Te(1) C(13) C(18) 129.2(3) no
C(13) Te(1) C(1) C(2) 1.5(4) no
Te(1) C(1) C(10) C(9) -3.0(9) no
C(2) C(1) C(10) C(5) -0.1(8) no
C(10) C(1) C(2) C(3) -2.2(9) no
C(1) C(2) C(3) C(4) 2.9(9) no
C(2) C(3) C(4) C(5) -1.2(9) no
C(3) C(4) C(5) C(10) -1.1(9) no
C(5) C(4) C(11) C(12) 2.1(7) no
C(11) C(4) C(5) C(6) -0.6(7) no
C(4) C(5) C(6) C(12) -1.3(7) no
C(4) C(5) C(10) C(1) 1.8(8) no
C(6) C(5) C(10) C(9) -0.2(8) no
C(10) C(5) C(6) C(7) 1.9(9) no
C(5) C(6) C(7) C(8) -1.9(10) no
C(5) C(6) C(12) C(11) 2.6(7) no
C(6) C(7) C(8) C(9) 0.4(10) no
C(7) C(8) C(9) C(10) 1.4(10) no
Br(1) C(9) C(10) C(1) -3.0(9) no
C(8) C(9) C(10) C(5) -1.5(9) no
C(4) C(11) C(12) C(6) -2.8(6) no
C(14) C(13) C(18) C(17) -1.0(8) no
C(18) C(13) C(14) C(15) -1.3(8) no
C(13) C(14) C(15) C(16) 2.6(8) no
C(14) C(15) C(16) C(17) -1.8(9) no
C(15) C(16) C(17) C(18) -0.5(9) no
C(16) C(17) C(18) C(13) 1.8(9) no
